data_2010855
loop_
_publ_author_name
'Hosomi, Hiroyuki'
'Ohba, Shigeru'
'Ito, Yoshikatsu'

_publ_section_title
;
 <i>cis</i>-Diaquabis(<i>trans</i>-cinnamato-<i>O</i>,<i>O</i>')zinc(II)
;
_journal_issue 4
_journal_name_full 'Acta Crystallographica Section C'
_journal_page_first e123
_journal_page_last e123
_journal_paper_doi 10.1107/S0108270100003358
_journal_volume 56
_journal_year 2000
_chemical_formula_iupac '[Zn (C9 H7 O2)2 (H2 O)2]'
_chemical_formula_moiety 'C18 H18 O6 Zn1'
_chemical_formula_sum 'C18 H18 O6 Zn'
_chemical_formula_weight 395.72
_space_group_IT_number 5
_symmetry_cell_setting monoclinic
_symmetry_space_group_name_Hall 'C 2y'
_symmetry_space_group_name_H-M 'C 1 2 1'
_cell_angle_alpha 90
_cell_angle_beta 99.83(2)
_cell_angle_gamma 90
_cell_formula_units_Z 2
_cell_length_a 11.728(4)
_cell_length_b 5.105(3)
_cell_length_c 14.547(2)
_cell_measurement_reflns_used 25
_cell_measurement_temperature 299.0(10)
_cell_measurement_theta_max 15.0
_cell_measurement_theta_min 14.5
_cell_volume 858.2(6)
_computing_cell_refinement 'MSC/AFC Diffractometer Control Software'
_computing_data_collection
;
MSC/AFC Diffractometer Control Software
(Molecular Structure Corporation, 1993)
;
_computing_data_reduction 'TEXSAN (Molecular Structure Corporation, 1999)'
_computing_publication_material TEXSAN
_computing_structure_refinement 'SHELXL97 (Sheldrick, 1997)'
_computing_structure_solution 'SIR92 (Altomare et al., 1994)'
_diffrn_measurement_device_type 'Rigaku AFC-7R'
_diffrn_measurement_method \q-2\q
_diffrn_radiation_type MoK\a
_diffrn_radiation_wavelength .71073
_diffrn_reflns_av_R_equivalents .019
_diffrn_reflns_limit_h_max 17
_diffrn_reflns_limit_h_min 0
_diffrn_reflns_limit_k_max 0
_diffrn_reflns_limit_k_min -7
_diffrn_reflns_limit_l_max 20
_diffrn_reflns_limit_l_min -20
_diffrn_reflns_number 1448
_diffrn_reflns_theta_max 30
_diffrn_reflns_theta_min 2.5
_diffrn_standards_decay_% 0
_diffrn_standards_interval_count 150
_diffrn_standards_number 3
_exptl_absorpt_coefficient_mu 1.462
_exptl_absorpt_correction_T_max .872
_exptl_absorpt_correction_T_min .802
_exptl_absorpt_correction_type integration
_exptl_absorpt_process_details '(Coppens et al., 1965)'
_exptl_crystal_colour colourless
_exptl_crystal_density_diffrn 1.531
_exptl_crystal_density_method 'not measured'
_exptl_crystal_description needle
_exptl_crystal_size_max .7
_exptl_crystal_size_mid .15
_exptl_crystal_size_min .1
_refine_diff_density_max .46
_refine_diff_density_min -.42
_refine_ls_abs_structure_details 'Flack (1983), no Friedel pairs'
_refine_ls_abs_structure_Flack .13(2)
_refine_ls_extinction_method none
_refine_ls_goodness_of_fit_ref 1.05
_refine_ls_hydrogen_treatment refall
_refine_ls_number_parameters 150
_refine_ls_number_reflns 1383
_refine_ls_R_factor_gt .034
_refine_ls_shift/su_max .001
_refine_ls_structure_factor_coef Fsqd
_refine_ls_weighting_details 'w = 1/[\s^2^(Fo^2^) + (0.0404P)^2^+0.4323P] where P = (Fo^2^+2Fc^2^)/3'
_refine_ls_weighting_scheme calc
_refine_ls_wR_factor_ref .088
_reflns_number_gt 1084
_reflns_number_total 1383
_reflns_threshold_expression I>2\s(I)
_cod_data_source_file qa0239.cif
_cod_data_source_block I
_cod_original_cell_volume 858.2(5)
_cod_original_sg_symbol_H-M 'C 2'
_cod_original_formula_sum 'C18 H18 O6 Zn1'
_cod_database_code 2010855
_cod_database_fobs_code 2010855

loop_
_symmetry_equiv_pos_as_xyz
x,y,z
-x,y,-z
1/2+x,1/2+y,z
1/2-x,1/2+y,-z

loop_
_atom_site_label
_atom_site_fract_x
_atom_site_fract_y
_atom_site_fract_z
_atom_site_U_iso_or_equiv
_atom_site_adp_type
_atom_site_calc_flag
_atom_site_refinement_flags
_atom_site_occupancy
_atom_site_disorder_assembly
_atom_site_disorder_group
_atom_site_type_symbol
Zn1 .50000 .810050(10) 1.00000 .0376(2) Uani d S 1.00 . . Zn
O2 .4671(2) .5277(6) .8921(2) .0393(6) Uani d . 1.00 . . O
O3 .3110(3) .6379(7) .9457(2) .0459(7) Uani d . 1.00 . . O
O4 .5827(3) 1.0731(7) .9379(3) .0468(8) Uani d . 1.00 . . O
C5 .3591(4) .5011(8) .8926(3) .0373(9) Uani d . 1.00 . . C
C6 .2903(3) .3045(18) .8313(3) .0426(8) Uani d . 1.00 . . C
C7 .3331(4) .1466(9) .7754(3) .0389(9) Uani d . 1.00 . . C
C8 .2695(4) -.0443(9) .7112(3) .0381(9) Uani d . 1.00 . . C
C9 .3281(4) -.204(2) .6583(3) .0458(9) Uani d . 1.00 . . C
C10 .2708(5) -.3814(11) .5953(3) .0530(10) Uani d . 1.00 . . C
C11 .1534(5) -.4024(11) .5840(3) .0570(10) Uani d . 1.00 . . C
C12 .0923(5) -.2491(13) .6359(4) .062(2) Uani d . 1.00 . . C
C13 .1496(4) -.0705(11) .6995(3) .0530(10) Uani d . 1.00 . . C
H4A .647(5) 1.089(12) .943(3) .0542(2) Uiso d . 1.00 . . H
H4B .541(6) 1.198(15) .914(4) .0897(3) Uiso d . 1.00 . . H
H6 .209(5) .32(2) .830(3) .0857(2) Uiso d . 1.00 . . H
H7 .406(4) .146(12) .775(3) .0539(2) Uiso d . 1.00 . . H
H9 .408(3) -.210(17) .668(2) .04130(10) Uiso d . 1.00 . . H
H10 .313(5) -.479(14) .562(3) .0717(2) Uiso d . 1.00 . . H
H11 .120(4) -.538(12) .540(3) .0592(2) Uiso d . 1.00 . . H
H12 .013(5) -.242(15) .623(3) .0687(2) Uiso d . 1.00 . . H
H13 .098(5) .015(13) .732(4) .0643(2) Uiso d . 1.00 . . H

loop_
_atom_site_aniso_label
_atom_site_aniso_U_11
_atom_site_aniso_U_22
_atom_site_aniso_U_33
_atom_site_aniso_U_12
_atom_site_aniso_U_13
_atom_site_aniso_U_23
Zn1 .0521(4) .0207(2) .0366(3) .0000 -.0017(2) .0000
O2 .036(2) .034(2) .0450(10) -.0050(10) .0000(10) .0050(10)
O3 .045(2) .039(2) .050(2) .0040(10) -.0010(10) -.0120(10)
O4 .039(2) .033(2) .068(2) .0050(10) .005(2) .007(2)
C5 .041(2) .026(2) .040(2) -.001(2) -.008(2) .001(2)
C6 .037(2) .038(2) .050(2) -.008(3) -.0020(10) -.016(4)
C7 .038(2) .037(2) .040(2) -.004(2) .004(2) -.002(2)
C8 .046(2) .033(2) .034(2) -.001(2) .002(2) .002(2)
C9 .050(2) .044(2) .042(2) .007(4) .004(2) -.004(4)
C10 .076(3) .046(3) .035(2) .004(3) .008(2) -.011(2)
C11 .075(3) .053(3) .037(2) -.014(3) -.005(2) -.012(2)
C12 .055(3) .070(5) .058(3) -.020(3) .003(2) -.019(3)
C13 .049(3) .060(3) .049(2) -.007(2) .009(2) -.015(2)

loop_
_atom_type_symbol
_atom_type_description
_atom_type_scat_dispersion_real
_atom_type_scat_dispersion_imag
_atom_type_scat_source
Zn Zn .284 1.430
;International Tables for Crystallography
(1992, Vol. C)
;
C C .003 .002
;International Tables for Crystallography
(1992, Vol. C)
;
H H .000 .000
;International Tables for Crystallography
(1992, Vol. C)
;
O O .011 .006
;International Tables for Crystallography
(1992, Vol. C)
;

loop_
_geom_angle_atom_site_label_1
_geom_angle_atom_site_label_2
_geom_angle_atom_site_label_3
_geom_angle_site_symmetry_3
_geom_angle
_geom_angle_publ_flag
O2 Zn1 O2 2_657 94.2(2) yes
O2 Zn1 O3 . 57.60(10) yes
O2 Zn1 O3 2_657 92.00(10) yes
O2 Zn1 O4 . 99.60(10) yes
O2 Zn1 O4 2_657 139.90(10) yes
O3 Zn1 O3 2_657 136.8(2) yes
O3 Zn1 O4 . 127.00(10) yes
O3 Zn1 O4 2_657 84.30(10) yes
O4 Zn1 O4 2_657 93.8(2) yes
Zn1 O2 C5 . 97.1(2) no
Zn1 O3 C5 . 85.3(2) no
Zn1 O4 H4A . 125(4) no
Zn1 O4 H4B . 114(4) no
H4A O4 H4B . 118(6) no
O2 C5 O3 . 120.0(4) no
O2 C5 C6 . 120.4(4) no
O3 C5 C6 . 119.5(4) no
C5 C6 C7 . 124.3(4) no
C5 C6 H6 . 114(5) no
C7 C6 H6 . 121(5) no
C6 C7 C8 . 126.9(4) no
C6 C7 H7 . 120(3) no
C8 C7 H7 . 113(3) no
C7 C8 C9 . 120.0(4) no
C7 C8 C13 . 122.4(4) no
C9 C8 C13 . 117.6(4) no
C8 C9 C10 . 121.7(4) no
C8 C9 H9 . 121(3) no
C10 C9 H9 . 116(4) no
C9 C10 C11 . 120.0(5) no
C9 C10 H10 . 117(3) no
C11 C10 H10 . 122(3) no
C10 C11 C12 . 120.0(5) no
C10 C11 H11 . 114(3) no
C12 C11 H11 . 125(3) no
C11 C12 C13 . 120.2(5) no
C11 C12 H12 . 121(3) no
C13 C12 H12 . 117(4) no
C8 C13 C12 . 120.5(5) no
C8 C13 H13 . 128(3) no
C12 C13 H13 . 110(3) no

loop_
_geom_bond_atom_site_label_1
_geom_bond_atom_site_label_2
_geom_bond_site_symmetry_1
_geom_bond_site_symmetry_2
_geom_bond_distance
_geom_bond_publ_flag
Zn1 O2 . . 2.118(3) yes
Zn1 O3 . . 2.390(3) yes
Zn1 O4 . . 1.965(4) yes
O2 C5 . . 1.275(5) yes
O3 C5 . . 1.246(5) yes
O4 H4A . . .75(5) no
O4 H4B . . .84(7) no
C5 C6 . . 1.487(8) no
C6 C7 . . 1.305(8) no
C6 H6 . . .95(6) no
C7 C8 . . 1.463(6) no
C7 H7 . . .86(5) no
C8 C9 . . 1.381(8) no
C8 C13 . . 1.394(7) no
C9 C10 . . 1.380(9) no
C9 H9 . . .92(4) no
C10 C11 . . 1.363(8) no
C10 H10 . . .90(6) no
C11 C12 . . 1.371(8) no
C11 H11 . . .98(5) no
C12 C13 . . 1.388(8) no
C12 H12 . . .92(5) no
C13 H13 . . .94(6) no

loop_
_geom_hbond_atom_site_label_D
_geom_hbond_atom_site_label_H
_geom_hbond_atom_site_label_A
_geom_hbond_site_symmetry_A
_geom_hbond_distance_DH
_geom_hbond_distance_HA
_geom_hbond_distance_DA
_geom_hbond_angle_DHA
O4 H4A O3 3_555 .75(5) 1.93(5) 2.681(5) 175(6)
O4 H4B O2 1_565 .84(7) 1.90(7) 2.713(4) 163(6)
